data_7156395
loop_
_publ_author_name
'Hoang, Huy Do'
'Janke, Julia'
'Amirjanyan, Aneta'
'Ghochikyan, Tariel'
'Flader, Anika'
'Villinger, Alexander'
'Ehlers, Peter'
'Lochbrunner, Stefan'
'Surkus, Annette-Enrica'
'Langer, Peter'

_publ_section_title
;
 Synthesis of furo[3,2-b:4,5-b']diindoles and their optical and
 electrochemical properties.
;
_journal_issue 35
_journal_name_full 'Organic &amp; biomolecular chemistry'
_journal_page_first 6543
_journal_page_last 6551
_journal_paper_doi 10.1039/c8ob01737a
_journal_volume 16
_journal_year 2018
_chemical_formula_moiety 'C30 H16 F6 N2 O'
_chemical_formula_sum 'C30 H16 F6 N2 O'
_chemical_formula_weight 534.45
_chemical_name_systematic 5,6-Bis(3-(trifluoromethyl)phenyl)-5,6-dihydrofuro[3,2-<i>b</i>:4,5-<i>b'</i>]diindole
_space_group_IT_number 14
_space_group_name_Hall '-P 2yn'
_space_group_name_H-M_alt 'P 1 21/n 1'
_symmetry_cell_setting monoclinic
_symmetry_Int_Tables_number 14
_symmetry_space_group_name_Hall '-P 2yn'
_symmetry_space_group_name_H-M 'P 1 21/n 1'
_atom_sites_solution_hydrogens geom
_atom_sites_solution_primary direct
_atom_sites_solution_secondary difmap
_audit_creation_method SHELXL-97
_audit_update_record
;
2015-10-20 deposited with the CCDC.
2018-08-24 downloaded from the CCDC.
;
_cell_angle_alpha 90.00
_cell_angle_beta 99.4790(10)
_cell_angle_gamma 90.00
_cell_formula_units_Z 4
_cell_length_a 12.3782(3)
_cell_length_b 12.3739(3)
_cell_length_c 15.7294(4)
_cell_measurement_reflns_used 3486
_cell_measurement_temperature 173(2)
_cell_measurement_theta_max 29.94
_cell_measurement_theta_min 2.63
_cell_volume 2376.32(10)
_computing_cell_refinement 'Bruker Apex V7.51A'
_computing_data_collection 'Bruker Apex V7.51A'
_computing_data_reduction 'Bruker SAINT'
_computing_molecular_graphics 'ORTEP-3v2.01 (Farrugia, 1997)'
_computing_publication_material SHELXL-97
_computing_structure_refinement 'SHELXL-97 (Sheldrick, 1997)'
_computing_structure_solution 'SHELXS-97 (Sheldrick, 1997)'
_diffrn_ambient_temperature 173(2)
_diffrn_measured_fraction_theta_full 0.996
_diffrn_measured_fraction_theta_max 0.996
_diffrn_measurement_device_type 'Bruker-Nonius Apex X8-CCD-diffractometer'
_diffrn_measurement_method 'phi and omega scans'
_diffrn_radiation_monochromator graphite
_diffrn_radiation_source 'sealed tube'
_diffrn_radiation_type MoK\a
_diffrn_radiation_wavelength 0.71073
_diffrn_reflns_av_R_equivalents 0.0515
_diffrn_reflns_av_sigmaI/netI 0.0631
_diffrn_reflns_limit_h_max 17
_diffrn_reflns_limit_h_min -17
_diffrn_reflns_limit_k_max 16
_diffrn_reflns_limit_k_min -17
_diffrn_reflns_limit_l_max 22
_diffrn_reflns_limit_l_min -22
_diffrn_reflns_number 27895
_diffrn_reflns_theta_full 30.00
_diffrn_reflns_theta_max 30.00
_diffrn_reflns_theta_min 2.55
_exptl_absorpt_coefficient_mu 0.124
_exptl_absorpt_correction_T_max 0.9829
_exptl_absorpt_correction_T_min 0.9805
_exptl_absorpt_correction_type multi-scan
_exptl_absorpt_process_details '(SADABS; Sheldrick, 2004)'
_exptl_crystal_colour colourless
_exptl_crystal_density_diffrn 1.494
_exptl_crystal_density_method 'not measured'
_exptl_crystal_description block
_exptl_crystal_F_000 1088
_exptl_crystal_size_max 0.16
_exptl_crystal_size_mid 0.15
_exptl_crystal_size_min 0.14
_refine_diff_density_max 0.230
_refine_diff_density_min -0.267
_refine_diff_density_rms 0.048
_refine_ls_extinction_method none
_refine_ls_goodness_of_fit_ref 1.007
_refine_ls_hydrogen_treatment constr
_refine_ls_matrix_type full
_refine_ls_number_parameters 478
_refine_ls_number_reflns 6905
_refine_ls_number_restraints 38
_refine_ls_restrained_S_all 1.005
_refine_ls_R_factor_all 0.1122
_refine_ls_R_factor_gt 0.0520
_refine_ls_shift/su_max 0.001
_refine_ls_shift/su_mean 0.000
_refine_ls_structure_factor_coef Fsqd
_refine_ls_weighting_details 'calc w=1/[\s^2^(Fo^2^)+(0.0454P)^2^+0.4601P] where P=(Fo^2^+2Fc^2^)/3'
_refine_ls_weighting_scheme calc
_refine_ls_wR_factor_gt 0.0971
_refine_ls_wR_factor_ref 0.1220
_reflns_number_gt 3956
_reflns_number_total 6905
_reflns_threshold_expression >2\s(I)
_cod_data_source_file c8ob01737a2.cif
_cod_data_source_block ch_dh1h075
_cod_depositor_comments 'Adding full bibliography for 7156395.cif.'
_cod_original_sg_symbol_H-M 'P 21/n'
_cod_database_code 7156395

loop_
_symmetry_equiv_pos_as_xyz
'x, y, z'
'-x+1/2, y+1/2, -z+1/2'
'-x, -y, -z'
'x-1/2, -y-1/2, z-1/2'

loop_
_atom_site_label
_atom_site_type_symbol
_atom_site_fract_x
_atom_site_fract_y
_atom_site_fract_z
_atom_site_U_iso_or_equiv
_atom_site_adp_type
_atom_site_occupancy
_atom_site_symmetry_multiplicity
_atom_site_calc_flag
_atom_site_refinement_flags
_atom_site_disorder_assembly
_atom_site_disorder_group
O1 O 0.53126(9) -0.18170(9) 0.06688(7) 0.0295(3) Uani 1 1 d . A 1
N1 N 0.49024(11) 0.04716(10) 0.18901(8) 0.0253(3) Uani 1 1 d . A 1
N2 N 0.71756(11) 0.03088(10) 0.06331(8) 0.0259(3) Uani 1 1 d . A 1
C23A C 0.567(3) 0.427(2) 0.122(2) 0.039(2) Uani 0.415(4) 1 d PD A 1
F1A F 0.5710(19) 0.3879(11) 0.0432(8) 0.064(4) Uani 0.415(4) 1 d PD A 1
F2A F 0.6447(15) 0.4915(13) 0.1410(6) 0.061(5) Uani 0.415(4) 1 d PD A 1
F3A F 0.4746(18) 0.486(2) 0.1100(18) 0.112(8) Uani 0.415(4) 1 d PD A 1
C23B C 0.552(2) 0.4282(19) 0.125(2) 0.039(2) Uani 0.385(13) 1 d PD A 2
F1B F 0.4996(11) 0.5158(11) 0.1473(13) 0.077(4) Uani 0.385(13) 1 d PD A 2
F2B F 0.516(2) 0.4044(11) 0.0484(8) 0.123(10) Uani 0.385(13) 1 d PD A 2
F3B F 0.6545(10) 0.4660(12) 0.1292(11) 0.064(5) Uani 0.385(13) 1 d PD A 2
C23C C 0.541(3) 0.427(2) 0.1164(17) 0.039(2) Uani 0.201(13) 1 d PD A 3
F1C F 0.585(4) 0.5205(18) 0.1466(14) 0.139(15) Uani 0.201(13) 1 d PD A 3
F2C F 0.4468(14) 0.444(3) 0.0763(19) 0.098(9) Uani 0.201(13) 1 d PD A 3
F3C F 0.603(2) 0.398(2) 0.057(2) 0.100(13) Uani 0.201(13) 1 d PD A 3
C30A C 0.8911(19) 0.384(3) 0.0375(16) 0.0405(13) Uani 0.399(4) 1 d PD A 1
F4A F 0.9145(17) 0.3457(12) -0.0373(10) 0.064(4) Uani 0.399(4) 1 d PD A 1
F5A F 0.9775(11) 0.4327(10) 0.0770(9) 0.059(3) Uani 0.399(4) 1 d PD A 1
F6A F 0.8166(10) 0.4576(12) 0.0127(12) 0.065(4) Uani 0.399(4) 1 d PD A 1
C30B C 0.890(3) 0.390(2) 0.0380(12) 0.0405(13) Uani 0.327(10) 1 d PD A 2
F4B F 0.8355(13) 0.4818(12) 0.0469(13) 0.062(4) Uani 0.327(10) 1 d PD A 2
F5B F 0.877(2) 0.3691(15) -0.0442(10) 0.101(10) Uani 0.327(10) 1 d PD A 2
F6B F 0.9920(10) 0.4168(14) 0.0628(12) 0.071(6) Uani 0.327(10) 1 d PD A 2
C30C C 0.872(2) 0.385(2) 0.026(2) 0.0405(13) Uani 0.274(10) 1 d PD A 3
F4C F 0.902(4) 0.4782(17) 0.0656(9) 0.156(14) Uani 0.274(10) 1 d PD A 3
F5C F 0.950(2) 0.353(2) -0.0142(19) 0.137(11) Uani 0.274(10) 1 d PD A 3
F6C F 0.7894(12) 0.4120(17) -0.0328(14) 0.096(5) Uani 0.274(10) 1 d PD A 3
C1 C 0.62151(14) -0.12414(13) 0.05063(10) 0.0275(4) Uani 1 1 d . . .
C2 C 0.63048(13) -0.02410(13) 0.08869(10) 0.0245(3) Uani 1 1 d . A .
C3 C 0.53898(13) -0.01481(12) 0.13208(10) 0.0240(3) Uani 1 1 d . . .
C4 C 0.48365(14) -0.11091(13) 0.11786(10) 0.0269(4) Uani 1 1 d . A .
C5 C 0.39567(14) -0.11466(13) 0.16493(10) 0.0271(4) Uani 1 1 d . . .
C6 C 0.31277(14) -0.18808(14) 0.17655(11) 0.0331(4) Uani 1 1 d . A .
H6 H 0.3095 -0.2575 0.1505 0.040 Uiso 1 1 calc R . .
C7 C 0.23655(15) -0.15762(15) 0.22625(12) 0.0389(5) Uani 1 1 d . . .
H7 H 0.1799 -0.2066 0.2340 0.047 Uiso 1 1 calc R A .
C8 C 0.24043(15) -0.05594(15) 0.26568(12) 0.0390(5) Uani 1 1 d . A .
H8 H 0.1856 -0.0368 0.2987 0.047 Uiso 1 1 calc R . .
C9 C 0.32249(14) 0.01695(14) 0.25745(11) 0.0331(4) Uani 1 1 d . . .
H9 H 0.3256 0.0854 0.2851 0.040 Uiso 1 1 calc R A .
C10 C 0.40038(13) -0.01291(13) 0.20753(10) 0.0265(4) Uani 1 1 d . A .
C11 C 0.70520(14) -0.13908(13) -0.00009(10) 0.0290(4) Uani 1 1 d . A .
C12 C 0.74088(15) -0.22290(15) -0.04866(11) 0.0363(4) Uani 1 1 d . . .
H12 H 0.7024 -0.2896 -0.0555 0.044 Uiso 1 1 calc R A .
C13 C 0.83248(16) -0.20701(16) -0.08623(12) 0.0414(5) Uani 1 1 d . A .
H13 H 0.8574 -0.2635 -0.1190 0.050 Uiso 1 1 calc R . .
C14 C 0.88906(16) -0.10946(16) -0.07695(12) 0.0403(5) Uani 1 1 d . . .
H14 H 0.9515 -0.1005 -0.1042 0.048 Uiso 1 1 calc R A .
C15 C 0.85672(14) -0.02512(15) -0.02914(11) 0.0340(4) Uani 1 1 d . A .
H15 H 0.8963 0.0409 -0.0228 0.041 Uiso 1 1 calc R . .
C16 C 0.76465(14) -0.03997(13) 0.00933(10) 0.0281(4) Uani 1 1 d . . .
C17 C 0.51812(12) 0.15399(12) 0.21752(10) 0.0232(3) Uani 1 1 d . . .
C18 C 0.53814(13) 0.17667(13) 0.30513(10) 0.0276(4) Uani 1 1 d . A .
H18 H 0.5338 0.1208 0.3458 0.033 Uiso 1 1 calc R . .
C19 C 0.56453(14) 0.28112(14) 0.33310(11) 0.0332(4) Uani 1 1 d . . .
H19 H 0.5780 0.2967 0.3931 0.040 Uiso 1 1 calc R A .
C20 C 0.57129(15) 0.36220(14) 0.27435(12) 0.0346(4) Uani 1 1 d . A .
H20 H 0.5887 0.4339 0.2936 0.041 Uiso 1 1 calc R . .
C21 C 0.55254(14) 0.33867(13) 0.18673(11) 0.0298(4) Uani 1 1 d . . .
C22 C 0.52616(13) 0.23476(13) 0.15794(10) 0.0254(3) Uani 1 1 d . A .
H22 H 0.5137 0.2190 0.0980 0.031 Uiso 1 1 calc R . .
C24 C 0.76681(13) 0.12612(13) 0.10199(10) 0.0242(3) Uani 1 1 d . . .
C25 C 0.78186(13) 0.13828(14) 0.19094(10) 0.0281(4) Uani 1 1 d . A .
H25 H 0.7588 0.0830 0.2258 0.034 Uiso 1 1 calc R . .
C26 C 0.83051(14) 0.23096(15) 0.22861(11) 0.0345(4) Uani 1 1 d . . .
H26 H 0.8402 0.2394 0.2894 0.041 Uiso 1 1 calc R A .
C27 C 0.86522(15) 0.31142(15) 0.17837(11) 0.0367(4) Uani 1 1 d . A .
H27 H 0.8993 0.3748 0.2044 0.044 Uiso 1 1 calc R . .
C28 C 0.84984(15) 0.29875(14) 0.08969(11) 0.0319(4) Uani 1 1 d . . .
C29 C 0.80030(14) 0.20682(13) 0.05112(10) 0.0286(4) Uani 1 1 d . A .
H29 H 0.7893 0.1991 -0.0098 0.034 Uiso 1 1 calc R . .

loop_
_atom_site_aniso_label
_atom_site_aniso_U_11
_atom_site_aniso_U_22
_atom_site_aniso_U_33
_atom_site_aniso_U_23
_atom_site_aniso_U_13
_atom_site_aniso_U_12
O1 0.0350(7) 0.0248(6) 0.0274(6) -0.0036(5) 0.0013(5) -0.0054(5)
N1 0.0290(7) 0.0215(7) 0.0261(7) 0.0001(5) 0.0066(6) -0.0044(6)
N2 0.0290(7) 0.0249(7) 0.0242(7) -0.0024(6) 0.0053(6) -0.0022(6)
C23A 0.042(9) 0.0306(12) 0.043(2) 0.0085(12) 0.006(4) -0.005(3)
F1A 0.133(11) 0.037(4) 0.021(2) -0.001(2) 0.011(5) -0.024(6)
F2A 0.114(11) 0.033(7) 0.037(3) -0.004(4) 0.014(5) -0.046(7)
F3A 0.081(9) 0.118(15) 0.152(19) 0.110(11) 0.066(10) 0.071(10)
C23B 0.042(9) 0.0306(12) 0.043(2) 0.0085(12) 0.006(4) -0.005(3)
F1B 0.088(6) 0.038(4) 0.114(9) 0.036(5) 0.045(6) 0.020(4)
F2B 0.25(3) 0.060(8) 0.040(6) 0.029(5) -0.032(11) -0.068(13)
F3B 0.068(5) 0.041(6) 0.097(10) 0.013(5) 0.050(6) -0.005(4)
C23C 0.042(9) 0.0306(12) 0.043(2) 0.0085(12) 0.006(4) -0.005(3)
F1C 0.28(4) 0.044(10) 0.081(12) 0.005(7) -0.01(2) -0.027(18)
F2C 0.048(6) 0.146(19) 0.091(15) 0.082(13) -0.014(7) -0.024(9)
F3C 0.097(12) 0.12(2) 0.11(2) 0.075(17) 0.079(13) 0.063(13)
C30A 0.051(3) 0.0345(18) 0.037(3) -0.0021(16) 0.010(3) -0.012(3)
F4A 0.114(7) 0.043(5) 0.046(5) -0.011(4) 0.050(5) -0.039(6)
F5A 0.079(8) 0.046(4) 0.053(4) -0.014(3) 0.019(4) -0.046(5)
F6A 0.060(5) 0.059(9) 0.082(9) 0.041(6) 0.029(5) 0.016(5)
C30B 0.051(3) 0.0345(18) 0.037(3) -0.0021(16) 0.010(3) -0.012(3)
F4B 0.082(7) 0.026(4) 0.084(12) 0.003(6) 0.030(7) -0.002(4)
F5B 0.22(3) 0.064(10) 0.026(4) -0.004(5) 0.033(9) -0.065(13)
F6B 0.032(4) 0.087(9) 0.097(13) 0.050(8) 0.020(5) -0.006(4)
C30C 0.051(3) 0.0345(18) 0.037(3) -0.0021(16) 0.010(3) -0.012(3)
F4C 0.32(4) 0.089(14) 0.063(7) -0.017(9) 0.037(19) -0.129(19)
F5C 0.177(17) 0.130(14) 0.14(2) 0.070(13) 0.132(16) 0.061(12)
F6C 0.127(10) 0.084(8) 0.070(8) 0.038(6) -0.005(7) -0.036(7)
C1 0.0310(9) 0.0264(8) 0.0235(8) -0.0017(7) -0.0001(7) -0.0026(7)
C2 0.0279(9) 0.0234(8) 0.0213(8) -0.0007(6) 0.0015(7) -0.0023(7)
C3 0.0281(9) 0.0219(8) 0.0210(8) 0.0009(6) 0.0011(7) -0.0016(7)
C4 0.0316(9) 0.0260(8) 0.0214(8) -0.0013(7) -0.0009(7) -0.0023(7)
C5 0.0279(9) 0.0278(8) 0.0231(8) 0.0043(7) -0.0037(7) -0.0044(7)
C6 0.0354(10) 0.0294(9) 0.0314(9) 0.0067(7) -0.0038(8) -0.0098(8)
C7 0.0319(10) 0.0412(11) 0.0422(11) 0.0124(9) 0.0021(9) -0.0125(9)
C8 0.0315(10) 0.0434(11) 0.0434(11) 0.0106(9) 0.0101(9) -0.0022(8)
C9 0.0334(10) 0.0323(9) 0.0343(10) 0.0038(8) 0.0076(8) -0.0012(8)
C10 0.0256(8) 0.0264(8) 0.0263(8) 0.0052(7) 0.0006(7) -0.0030(7)
C11 0.0330(9) 0.0295(9) 0.0222(8) -0.0051(7) -0.0027(7) 0.0013(7)
C12 0.0360(10) 0.0364(10) 0.0330(10) -0.0111(8) -0.0043(8) 0.0028(8)
C13 0.0373(11) 0.0491(12) 0.0356(10) -0.0177(9) -0.0008(9) 0.0095(9)
C14 0.0335(10) 0.0547(12) 0.0327(10) -0.0089(9) 0.0057(8) 0.0050(9)
C15 0.0319(10) 0.0411(10) 0.0289(9) -0.0041(8) 0.0045(8) 0.0000(8)
C16 0.0298(9) 0.0320(9) 0.0215(8) -0.0034(7) 0.0008(7) 0.0044(7)
C17 0.0219(8) 0.0223(8) 0.0253(8) -0.0003(6) 0.0034(7) -0.0003(6)
C18 0.0298(9) 0.0299(9) 0.0233(8) 0.0032(7) 0.0051(7) 0.0004(7)
C19 0.0371(10) 0.0376(10) 0.0246(9) -0.0067(7) 0.0041(8) -0.0045(8)
C20 0.0395(10) 0.0260(9) 0.0380(10) -0.0058(8) 0.0057(8) -0.0061(8)
C21 0.0316(9) 0.0255(9) 0.0316(9) 0.0035(7) 0.0030(8) -0.0035(7)
C22 0.0255(8) 0.0272(8) 0.0223(8) 0.0007(7) 0.0006(7) -0.0029(7)
C24 0.0226(8) 0.0260(8) 0.0231(8) -0.0017(6) 0.0017(7) -0.0007(7)
C25 0.0270(9) 0.0324(9) 0.0243(8) 0.0019(7) 0.0026(7) -0.0027(7)
C26 0.0372(10) 0.0418(10) 0.0230(8) -0.0047(8) 0.0005(8) -0.0086(8)
C27 0.0389(11) 0.0384(10) 0.0321(9) -0.0071(8) 0.0034(8) -0.0134(8)
C28 0.0343(10) 0.0315(9) 0.0314(9) -0.0022(7) 0.0096(8) -0.0064(8)
C29 0.0336(9) 0.0312(9) 0.0213(8) -0.0021(7) 0.0055(7) -0.0024(7)

loop_
_atom_type_symbol
_atom_type_description
_atom_type_scat_dispersion_real
_atom_type_scat_dispersion_imag
_atom_type_scat_source
C C 0.0033 0.0016 'International Tables Vol C Tables 4.2.6.8 and 6.1.1.4'
H H 0.0000 0.0000 'International Tables Vol C Tables 4.2.6.8 and 6.1.1.4'
N N 0.0061 0.0033 'International Tables Vol C Tables 4.2.6.8 and 6.1.1.4'
O O 0.0106 0.0060 'International Tables Vol C Tables 4.2.6.8 and 6.1.1.4'
F F 0.0171 0.0103 'International Tables Vol C Tables 4.2.6.8 and 6.1.1.4'

loop_
_geom_angle_atom_site_label_1
_geom_angle_atom_site_label_2
_geom_angle_atom_site_label_3
_geom_angle
C4 O1 C1 102.43(12)
C3 N1 C10 106.47(13)
C3 N1 C17 127.47(13)
C10 N1 C17 125.83(13)
C2 N2 C16 106.61(13)
C2 N2 C24 125.72(13)
C16 N2 C24 125.71(14)
F2A C23A F1A 108.1(19)
F2A C23A F3A 107(2)
F1A C23A F3A 103(2)
F2A C23A C21 118(3)
F1A C23A C21 113(2)
F3A C23A C21 106.8(19)
F2B C23B F1B 109.7(17)
F2B C23B F3B 107.8(18)
F1B C23B F3B 101(2)
F2B C23B C21 115(2)
F1B C23B C21 112.9(19)
F3B C23B C21 109.0(18)
F2C C23C F1C 109(2)
F2C C23C F3C 107(2)
F1C C23C F3C 104(2)
F2C C23C C21 117(3)
F1C C23C C21 112(2)
F3C C23C C21 108.2(19)
F5A C30A F6A 108(2)
F5A C30A F4A 108(2)
F6A C30A F4A 103.1(11)
F5A C30A C28 113.6(12)
F6A C30A C28 112(2)
F4A C30A C28 112(2)
F5B C30B F6B 107(2)
F5B C30B F4B 107(2)
F6B C30B F4B 103.3(13)
F5B C30B C28 112.9(14)
F6B C30B C28 114(2)
F4B C30B C28 111(2)
F5C C30C F6C 107(3)
F5C C30C F4C 108(2)
F6C C30C F4C 103.5(11)
F5C C30C C28 109.9(12)
F6C C30C C28 116(2)
F4C C30C C28 112(2)
C2 C1 O1 113.19(14)
C2 C1 C11 110.41(14)
O1 C1 C11 136.28(15)
C1 C2 N2 109.14(14)
C1 C2 C3 105.62(14)
N2 C2 C3 144.82(15)
C4 C3 N1 108.98(14)
C4 C3 C2 105.53(14)
N1 C3 C2 145.03(15)
C3 C4 O1 113.23(14)
C3 C4 C5 110.46(15)
O1 C4 C5 136.12(15)
C6 C5 C4 136.96(16)
C6 C5 C10 119.02(16)
C4 C5 C10 104.01(14)
C7 C6 C5 118.78(17)
C7 C6 H6 120.6
C5 C6 H6 120.6
C6 C7 C8 121.47(16)
C6 C7 H7 119.3
C8 C7 H7 119.3
C9 C8 C7 121.19(17)
C9 C8 H8 119.4
C7 C8 H8 119.4
C8 C9 C10 117.96(17)
C8 C9 H9 121.0
C10 C9 H9 121.0
C9 C10 N1 128.45(15)
C9 C10 C5 121.52(15)
N1 C10 C5 110.02(14)
C12 C11 C1 136.63(17)
C12 C11 C16 119.32(16)
C1 C11 C16 103.97(14)
C13 C12 C11 118.95(17)
C13 C12 H12 120.5
C11 C12 H12 120.5
C12 C13 C14 120.99(17)
C12 C13 H13 119.5
C14 C13 H13 119.5
C15 C14 C13 121.72(18)
C15 C14 H14 119.1
C13 C14 H14 119.1
C14 C15 C16 117.98(17)
C14 C15 H15 121.0
C16 C15 H15 121.0
C15 C16 N2 129.07(16)
C15 C16 C11 121.03(15)
N2 C16 C11 109.86(14)
C22 C17 C18 120.33(14)
C22 C17 N1 119.93(14)
C18 C17 N1 119.74(14)
C19 C18 C17 119.84(15)
C19 C18 H18 120.1
C17 C18 H18 120.1
C20 C19 C18 120.24(16)
C20 C19 H19 119.9
C18 C19 H19 119.9
C19 C20 C21 119.64(16)
C19 C20 H20 120.2
C21 C20 H20 120.2
C22 C21 C20 120.71(15)
C22 C21 C23B 120.5(15)
C20 C21 C23B 118.5(14)
C22 C21 C23A 119.4(15)
C20 C21 C23A 119.8(16)
C23B C21 C23A 8(2)
C22 C21 C23C 115.6(12)
C20 C21 C23C 123.0(12)
C23B C21 C23C 6.0(12)
C23A C21 C23C 12(3)
C21 C22 C17 119.23(15)
C21 C22 H22 120.4
C17 C22 H22 120.4
C29 C24 C25 120.04(15)
C29 C24 N2 120.00(14)
C25 C24 N2 119.96(14)
C26 C25 C24 119.89(15)
C26 C25 H25 120.1
C24 C25 H25 120.1
C25 C26 C27 120.45(16)
C25 C26 H26 119.8
C27 C26 H26 119.8
C26 C27 C28 119.32(16)
C26 C27 H27 120.3
C28 C27 H27 120.3
C29 C28 C27 120.79(16)
C29 C28 C30A 120.7(13)
C27 C28 C30A 118.5(12)
C29 C28 C30C 113.8(16)
C27 C28 C30C 125.0(16)
C30A C28 C30C 10.2(12)
C29 C28 C30B 122.3(7)
C27 C28 C30B 116.9(7)
C30A C28 C30B 3(3)
C30C C28 C30B 10(2)
C28 C29 C24 119.50(15)
C28 C29 H29 120.2
C24 C29 H29 120.2

loop_
_geom_bond_atom_site_label_1
_geom_bond_atom_site_label_2
_geom_bond_distance
O1 C4 1.3832(19)
O1 C1 1.3837(19)
N1 C3 1.390(2)
N1 C10 1.408(2)
N1 C17 1.420(2)
N2 C2 1.388(2)
N2 C16 1.411(2)
N2 C24 1.417(2)
C23A F2A 1.25(4)
C23A F1A 1.33(3)
C23A F3A 1.35(3)
C23A C21 1.522(13)
C23B F2B 1.25(3)
C23B F1B 1.34(3)
C23B F3B 1.35(3)
C23B C21 1.471(15)
C23C F2C 1.25(4)
C23C F1C 1.33(3)
C23C F3C 1.34(3)
C23C C21 1.54(2)
C30A F5A 1.295(13)
C30A F6A 1.31(3)
C30A F4A 1.34(4)
C30A C28 1.476(14)
C30B F5B 1.302(14)
C30B F6B 1.31(3)
C30B F4B 1.34(4)
C30B C28 1.518(16)
C30C F5C 1.298(14)
C30C F6C 1.31(3)
C30C F4C 1.33(4)
C30C C28 1.517(16)
C1 C2 1.372(2)
C1 C11 1.420(2)
C2 C3 1.420(2)
C3 C4 1.372(2)
C4 C5 1.415(2)
C5 C6 1.405(2)
C5 C10 1.423(2)
C6 C7 1.373(3)
C6 H6 0.9500
C7 C8 1.400(3)
C7 H7 0.9500
C8 C9 1.380(2)
C8 H8 0.9500
C9 C10 1.390(2)
C9 H9 0.9500
C11 C12 1.402(2)
C11 C16 1.425(2)
C12 C13 1.376(3)
C12 H12 0.9500
C13 C14 1.391(3)
C13 H13 0.9500
C14 C15 1.383(2)
C14 H14 0.9500
C15 C16 1.388(2)
C15 H15 0.9500
C17 C22 1.385(2)
C17 C18 1.388(2)
C18 C19 1.387(2)
C18 H18 0.9500
C19 C20 1.376(2)
C19 H19 0.9500
C20 C21 1.390(2)
C20 H20 0.9500
C21 C22 1.384(2)
C22 H22 0.9500
C24 C29 1.385(2)
C24 C25 1.389(2)
C25 C26 1.383(2)
C25 H25 0.9500
C26 C27 1.383(2)
C26 H26 0.9500
C27 C28 1.385(2)
C27 H27 0.9500
C28 C29 1.384(2)
C29 H29 0.9500

loop_
_geom_torsion_atom_site_label_1
_geom_torsion_atom_site_label_2
_geom_torsion_atom_site_label_3
_geom_torsion_atom_site_label_4
_geom_torsion
C4 O1 C1 C2 0.07(17)
C4 O1 C1 C11 -175.25(19)
O1 C1 C2 N2 -175.20(13)
C11 C1 C2 N2 1.35(19)
O1 C1 C2 C3 -0.75(18)
C11 C1 C2 C3 175.80(13)
C16 N2 C2 C1 -1.42(17)
C24 N2 C2 C1 -166.14(15)
C16 N2 C2 C3 -172.1(2)
C24 N2 C2 C3 23.2(3)
C10 N1 C3 C4 -1.75(17)
C17 N1 C3 C4 -176.56(15)
C10 N1 C3 C2 -172.1(2)
C17 N1 C3 C2 13.1(3)
C1 C2 C3 C4 1.10(17)
N2 C2 C3 C4 172.0(2)
C1 C2 C3 N1 171.6(2)
N2 C2 C3 N1 -17.5(4)
N1 C3 C4 O1 -175.43(12)
C2 C3 C4 O1 -1.15(18)
N1 C3 C4 C5 0.43(18)
C2 C3 C4 C5 174.70(13)
C1 O1 C4 C3 0.69(17)
C1 O1 C4 C5 -173.70(18)
C3 C4 C5 C6 179.97(18)
O1 C4 C5 C6 -5.5(3)
C3 C4 C5 C10 1.05(18)
O1 C4 C5 C10 175.55(17)
C4 C5 C6 C7 -176.48(18)
C10 C5 C6 C7 2.3(2)
C5 C6 C7 C8 -0.5(3)
C6 C7 C8 C9 -1.3(3)
C7 C8 C9 C10 1.1(3)
C8 C9 C10 N1 179.34(16)
C8 C9 C10 C5 0.9(2)
C3 N1 C10 C9 -176.17(16)
C17 N1 C10 C9 -1.3(3)
C3 N1 C10 C5 2.45(17)
C17 N1 C10 C5 177.37(14)
C6 C5 C10 C9 -2.6(2)
C4 C5 C10 C9 176.59(15)
C6 C5 C10 N1 178.70(14)
C4 C5 C10 N1 -2.15(17)
C2 C1 C11 C12 175.91(19)
O1 C1 C11 C12 -8.7(4)
C2 C1 C11 C16 -0.69(18)
O1 C1 C11 C16 174.71(18)
C1 C11 C12 C13 -176.39(19)
C16 C11 C12 C13 -0.2(3)
C11 C12 C13 C14 -0.3(3)
C12 C13 C14 C15 0.7(3)
C13 C14 C15 C16 -0.5(3)
C14 C15 C16 N2 177.42(16)
C14 C15 C16 C11 0.0(3)
C2 N2 C16 C15 -176.65(17)
C24 N2 C16 C15 -11.9(3)
C2 N2 C16 C11 0.99(17)
C24 N2 C16 C11 165.71(14)
C12 C11 C16 C15 0.3(2)
C1 C11 C16 C15 177.66(15)
C12 C11 C16 N2 -177.53(14)
C1 C11 C16 N2 -0.20(18)
C3 N1 C17 C22 51.5(2)
C10 N1 C17 C22 -122.39(17)
C3 N1 C17 C18 -127.96(17)
C10 N1 C17 C18 58.2(2)
C22 C17 C18 C19 1.1(2)
N1 C17 C18 C19 -179.49(15)
C17 C18 C19 C20 -0.2(3)
C18 C19 C20 C21 -0.6(3)
C19 C20 C21 C22 0.6(3)
C19 C20 C21 C23B 175.3(12)
C19 C20 C21 C23A -176.1(15)
C19 C20 C21 C23C 170.5(18)
F2B C23B C21 C22 6(2)
F1B C23B C21 C22 133(2)
F3B C23B C21 C22 -115(2)
F2B C23B C21 C20 -168.4(16)
F1B C23B C21 C20 -42(3)
F3B C23B C21 C20 70(2)
F2B C23B C21 C23A 90(23)
F1B C23B C21 C23A -143(24)
F3B C23B C21 C23A -31(21)
F2B C23B C21 C23C -30(16)
F1B C23B C21 C23C 97(15)
F3B C23B C21 C23C -151(18)
F2A C23A C21 C22 -138(2)
F1A C23A C21 C22 -11(3)
F3A C23A C21 C22 102(3)
F2A C23A C21 C20 38(3)
F1A C23A C21 C20 166(2)
F3A C23A C21 C20 -82(3)
F2A C23A C21 C23B 121(24)
F1A C23A C21 C23B -111(24)
F3A C23A C21 C23B 1(20)
F2A C23A C21 C23C 147(13)
F1A C23A C21 C23C -85(12)
F3A C23A C21 C23C 27(10)
F2C C23C C21 C22 64(3)
F1C C23C C21 C22 -170(3)
F3C C23C C21 C22 -56(3)
F2C C23C C21 C20 -106(3)
F1C C23C C21 C20 20(4)
F3C C23C C21 C20 134(2)
F2C C23C C21 C23B -150(17)
F1C C23C C21 C23B -24(15)
F3C C23C C21 C23B 90(18)
F2C C23C C21 C23A 176(13)
F1C C23C C21 C23A -58(12)
F3C C23C C21 C23A 56(10)
C20 C21 C22 C17 0.3(3)
C23B C21 C22 C17 -174.3(11)
C23A C21 C22 C17 177.0(15)
C23C C21 C22 C17 -170.3(16)
C18 C17 C22 C21 -1.1(2)
N1 C17 C22 C21 179.48(15)
C2 N2 C24 C29 -141.23(16)
C16 N2 C24 C29 56.9(2)
C2 N2 C24 C25 39.0(2)
C16 N2 C24 C25 -122.85(17)
C29 C24 C25 C26 -0.1(2)
N2 C24 C25 C26 179.62(16)
C24 C25 C26 C27 -0.6(3)
C25 C26 C27 C28 0.6(3)
C26 C27 C28 C29 0.0(3)
C26 C27 C28 C30A -177.8(15)
C26 C27 C28 C30C 173.1(9)
C26 C27 C28 C30B 180.0(19)
F5A C30A C28 C29 -147(2)
F6A C30A C28 C29 91(3)
F4A C30A C28 C29 -24(2)
F5A C30A C28 C27 31(4)
F6A C30A C28 C27 -91.2(16)
F4A C30A C28 C27 153.4(12)
F5A C30A C28 C30C 163(18)
F6A C30A C28 C30C 41(14)
F4A C30A C28 C30C -74(15)
F5A C30A C28 C30B 82(33)
F6A C30A C28 C30B -40(34)
F4A C30A C28 C30B -155(35)
F5C C30C C28 C29 -70(3)
F6C C30C C28 C29 51(3)
F4C C30C C28 C29 169(2)
F5C C30C C28 C27 116(3)
F6C C30C C28 C27 -122(3)
F4C C30C C28 C27 -4(2)
F5C C30C C28 C30A 64(13)
F6C C30C C28 C30A -175(18)
F4C C30C C28 C30A -57(17)
F5C C30C C28 C30B 78(9)
F6C C30C C28 C30B -160(6)
F4C C30C C28 C30B -42(6)
F5B C30B C28 C29 -3(4)
F6B C30B C28 C29 -126.5(16)
F4B C30B C28 C29 116.9(14)
F5B C30B C28 C27 177(2)
F6B C30B C28 C27 54(3)
F4B C30B C28 C27 -63(2)
F5B C30B C28 C30A 47(32)
F6B C30B C28 C30A -76(35)
F4B C30B C28 C30A 167(35)
F5B C30B C28 C30C -37(5)
F6B C30B C28 C30C -161(8)
F4B C30B C28 C30C 83(8)
C27 C28 C29 C24 -0.7(3)
C30A C28 C29 C24 177.1(15)
C30C C28 C29 C24 -174.5(7)
C30B C28 C29 C24 179(2)
C25 C24 C29 C28 0.7(3)
N2 C24 C29 C28 -179.00(15)
